data_1547627
loop_
_publ_author_name
'Larsen, Dennis'
'Langhorn, Line M.'
'Akselsen, Olivia M.'
'Nielsen, Bjarne E.'
'Pittelkow, Michael'

_publ_section_title
;
 Thiosemicarbazone organocatalysis: tetrahydropyranylation and
 2-deoxygalactosylation reactions and kinetics-based mechanistic
 investigation
;
_journal_name_full 'Chem. Sci.'
_journal_paper_doi 10.1039/C7SC03366D
_journal_year 2017
_chemical_formula_moiety 'C18 H9 F12 N3 S'
_chemical_formula_sum 'C18 H9 F12 N3 S'
_chemical_formula_weight 527.34
_chemical_name_systematic
;
 ?
;
_space_group_crystal_system monoclinic
_space_group_IT_number 14
_space_group_name_Hall '-P 2ybc'
_space_group_name_H-M_alt 'P 1 21/c 1'
_symmetry_space_group_name_Hall '-P 2ybc'
_symmetry_space_group_name_H-M 'P 1 21/c 1'
_atom_sites_solution_hydrogens mixed
_atom_sites_solution_primary iterative
_audit_creation_date 2014-03-06
_audit_creation_method
;
Olex2 1.2
(compiled 2014.02.28 svn.r2900 for OlexSys, GUI svn.r4781)
;
_audit_update_record
;
2016-04-13 deposited with the CCDC.
2017-09-27 downloaded from the CCDC.
;
_cell_angle_alpha 90
_cell_angle_beta 92.153(3)
_cell_angle_gamma 90
_cell_formula_units_Z 4
_cell_length_a 4.7617(3)
_cell_length_b 31.515(3)
_cell_length_c 13.2597(10)
_cell_measurement_reflns_used 4204
_cell_measurement_temperature 122.15
_cell_measurement_theta_max 27.91
_cell_measurement_theta_min 3.14
_cell_volume 1988.4(3)
_computing_cell_refinement 'SAINT (Bruker, 2013)'
_computing_data_collection 'APEX2 (Bruker, 2013)'
_computing_data_reduction 'SAINT (Bruker, 2013)'
_computing_molecular_graphics 'Olex2 (Dolomanov et al., 2009)'
_computing_publication_material 'Olex2 (Dolomanov et al., 2009)'
_computing_structure_refinement 'ShelXL (Sheldrick, 2008)'
_computing_structure_solution 'olex2.solve (Bourhis et al., 2013)'
_diffrn_ambient_temperature 122.15
_diffrn_measured_fraction_theta_full 0.997
_diffrn_measured_fraction_theta_max 0.997
_diffrn_measurement_device_type 'Bruker APEX-II CCD'
_diffrn_measurement_method '\f and \w scans'
_diffrn_radiation_type MoK\a
_diffrn_radiation_wavelength 0.71073
_diffrn_reflns_av_R_equivalents 0.0397
_diffrn_reflns_av_unetI/netI 0.0417
_diffrn_reflns_Laue_measured_fraction_full 0.997
_diffrn_reflns_Laue_measured_fraction_max 0.997
_diffrn_reflns_limit_h_max 5
_diffrn_reflns_limit_h_min -5
_diffrn_reflns_limit_k_max 33
_diffrn_reflns_limit_k_min -37
_diffrn_reflns_limit_l_max 15
_diffrn_reflns_limit_l_min -14
_diffrn_reflns_number 11072
_diffrn_reflns_point_group_measured_fraction_full 0.997
_diffrn_reflns_point_group_measured_fraction_max 0.997
_diffrn_reflns_theta_full 25.242
_diffrn_reflns_theta_max 25.348
_diffrn_reflns_theta_min 2.474
_diffrn_standards_number 0
_exptl_absorpt_coefficient_mu 0.286
_exptl_absorpt_correction_T_max 0.7457
_exptl_absorpt_correction_T_min 0.6445
_exptl_absorpt_correction_type multi-scan
_exptl_absorpt_process_details
;
SADABS-2012/1 (Bruker,2012) was used for absorption correction.
wR2(int) was 0.0772 before and 0.0538 after correction.
The Ratio of minimum to maximum transmission is 0.8643.
The \l/2 correction factor is 0.0000.
;
_exptl_crystal_density_diffrn 1.762
_exptl_crystal_description prism
_exptl_crystal_F_000 1048
_exptl_crystal_size_max 0.246
_exptl_crystal_size_mid 0.177
_exptl_crystal_size_min 0.078
_refine_diff_density_max 0.694
_refine_diff_density_min -0.379
_refine_diff_density_rms 0.068
_refine_ls_extinction_method none
_refine_ls_goodness_of_fit_ref 1.069
_refine_ls_hydrogen_treatment mixed
_refine_ls_matrix_type full
_refine_ls_number_parameters 314
_refine_ls_number_reflns 3629
_refine_ls_number_restraints 0
_refine_ls_restrained_S_all 1.069
_refine_ls_R_factor_all 0.0722
_refine_ls_R_factor_gt 0.0531
_refine_ls_shift/su_max 0.000
_refine_ls_shift/su_mean 0.000
_refine_ls_structure_factor_coef Fsqd
_refine_ls_weighting_details 'w=1/[\s^2^(Fo^2^)+(0.0290P)^2^+4.6900P] where P=(Fo^2^+2Fc^2^)/3'
_refine_ls_weighting_scheme calc
_refine_ls_wR_factor_gt 0.1135
_refine_ls_wR_factor_ref 0.1207
_reflns_Friedel_coverage 0.000
_reflns_number_gt 2848
_reflns_number_total 3629
_reflns_threshold_expression 'I > 2\s(I)'
_cod_data_source_file c7sc03366d2.cif
_cod_data_source_block mo_d8v218_0m
_cod_database_code 1547627
_shelxl_version_number 2013-4
_shelx_space_group_comment
;
The symmetry employed for this shelxl refinement is uniquely defined
by the following loop, which should always be used as a source of
symmetry information in preference to the above space-group names.
They are only intended as comments.
;
_shelx_estimated_absorpt_t_max 0.978
_shelx_estimated_absorpt_t_min 0.933
_olex2_refinement_description
;
1. Fixed Uiso
 At 1.2 times of:
  All C(H) groups, All N(H) groups
2.a Aromatic/amide H refined with riding coordinates:
 C3(H3), C6(H6), C8(H8), C13(H13), C14(H14), C17(H17), C18(H18)
;
_olex2_computing_structure_refinement_long 'ShelXL (Sheldrick, 2008)'

loop_
_space_group_symop_operation_xyz
'x, y, z'
'-x, y+1/2, -z+1/2'
'-x, -y, -z'
'x, -y-1/2, z-1/2'

loop_
_atom_site_label
_atom_site_type_symbol
_atom_site_fract_x
_atom_site_fract_y
_atom_site_fract_z
_atom_site_U_iso_or_equiv
_atom_site_adp_type
_atom_site_occupancy
_atom_site_site_symmetry_order
_atom_site_calc_flag
_atom_site_refinement_flags_posn
S1 S 1.52817(17) 0.56520(3) 0.44391(6) 0.0230(2) Uani 1 1 d .
F1 F 1.1072(5) 0.74926(7) 0.37687(18) 0.0469(6) Uani 1 1 d .
F2 F 0.4176(6) 0.30788(8) 0.3753(2) 0.0687(9) Uani 1 1 d .
F3 F 1.7073(5) 0.65431(9) 0.05276(18) 0.0530(7) Uani 1 1 d .
F4 F 1.5287(8) 0.71587(8) 0.0630(2) 0.0794(11) Uani 1 1 d .
F5 F 1.3079(5) 0.66628(9) -0.01480(17) 0.0543(7) Uani 1 1 d .
F6 F 0.3691(4) 0.45246(7) -0.01231(15) 0.0376(5) Uani 1 1 d .
F7 F -0.0298(4) 0.42796(8) 0.02886(16) 0.0401(6) Uani 1 1 d .
F8 F 0.1206(5) 0.48693(7) 0.09118(15) 0.0391(5) Uani 1 1 d .
F9 F 0.0470(4) 0.31308(7) 0.2812(2) 0.0456(6) Uani 1 1 d .
F10 F 0.4285(5) 0.29214(7) 0.2213(2) 0.0580(8) Uani 1 1 d .
F11 F 1.1105(5) 0.69999(8) 0.48648(16) 0.0492(6) Uani 1 1 d .
F12 F 0.7421(5) 0.71142(8) 0.39480(19) 0.0492(6) Uani 1 1 d .
N1 N 1.1527(6) 0.56242(9) 0.2898(2) 0.0247(6) Uani 1 1 d .
N2 N 1.1888(5) 0.50316(9) 0.3878(2) 0.0192(6) Uani 1 1 d .
H2 H 1.271(7) 0.4886(11) 0.432(3) 0.023 Uiso 1 1 d R
N3 N 0.9755(5) 0.48568(8) 0.32861(19) 0.0193(6) Uani 1 1 d .
C1 C 1.0205(7) 0.71008(11) 0.3932(3) 0.0278(8) Uani 1 1 d .
C2 C 1.1211(7) 0.67898(11) 0.3174(2) 0.0229(7) Uani 1 1 d .
C3 C 1.0870(7) 0.63629(11) 0.3362(2) 0.0228(7) Uani 1 1 d .
H3 H 0.9971 0.6273 0.3953 0.027 Uiso 1 1 calc R
C4 C 1.1836(7) 0.60655(10) 0.2692(2) 0.0213(7) Uani 1 1 d .
C5 C 1.2766(6) 0.54307(10) 0.3698(2) 0.0180(7) Uani 1 1 d .
C6 C 0.9019(6) 0.44805(10) 0.3509(2) 0.0197(7) Uani 1 1 d .
H6 H 0.9917 0.4338 0.4065 0.024 Uiso 1 1 calc R
C7 C 0.6798(6) 0.42672(10) 0.2913(2) 0.0180(7) Uani 1 1 d .
C8 C 0.6029(6) 0.38559(10) 0.3160(2) 0.0197(7) Uani 1 1 d .
H8 H 0.6922 0.3719 0.3724 0.024 Uiso 1 1 calc R
C9 C 0.3973(6) 0.36439(10) 0.2591(2) 0.0201(7) Uani 1 1 d .
C10 C 0.3199(7) 0.31978(11) 0.2843(3) 0.0276(8) Uani 1 1 d .
C11 C 1.4688(8) 0.67531(12) 0.0666(3) 0.0330(8) Uani 1 1 d .
C12 C 1.3363(7) 0.66234(11) 0.1625(3) 0.0250(7) Uani 1 1 d .
C13 C 1.3062(7) 0.61935(11) 0.1819(2) 0.0240(7) Uani 1 1 d .
H13 H 1.3697 0.5989 0.1353 0.029 Uiso 1 1 calc R
C14 C 0.5458(6) 0.44654(10) 0.2083(2) 0.0205(7) Uani 1 1 d .
H14 H 0.5959 0.4746 0.1902 0.025 Uiso 1 1 calc R
C15 C 0.3389(6) 0.42491(11) 0.1526(2) 0.0207(7) Uani 1 1 d .
C16 C 0.1994(7) 0.44782(11) 0.0651(2) 0.0251(7) Uani 1 1 d .
C17 C 0.2643(7) 0.38387(11) 0.1769(2) 0.0225(7) Uani 1 1 d .
H17 H 0.1239 0.3693 0.1377 0.027 Uiso 1 1 calc R
C18 C 1.2449(7) 0.69251(11) 0.2292(2) 0.0245(7) Uani 1 1 d .
H18 H 1.2659 0.7219 0.2154 0.029 Uiso 1 1 calc R
H1 H 1.016(8) 0.5488(13) 0.259(3) 0.035(11) Uiso 1 1 d .

loop_
_atom_site_aniso_label
_atom_site_aniso_U_11
_atom_site_aniso_U_22
_atom_site_aniso_U_33
_atom_site_aniso_U_23
_atom_site_aniso_U_13
_atom_site_aniso_U_12
S1 0.0249(4) 0.0201(4) 0.0236(4) 0.0011(3) -0.0065(3) -0.0047(3)
F1 0.0657(16) 0.0256(12) 0.0501(15) -0.0078(10) 0.0124(12) -0.0061(11)
F2 0.093(2) 0.0483(16) 0.0618(18) 0.0256(14) -0.0374(16) -0.0377(15)
F3 0.0399(13) 0.0793(19) 0.0407(14) 0.0134(13) 0.0127(11) 0.0049(13)
F4 0.151(3) 0.0327(14) 0.0586(18) -0.0009(13) 0.0533(19) -0.0279(17)
F5 0.0497(14) 0.088(2) 0.0253(12) 0.0128(12) -0.0017(11) -0.0060(14)
F6 0.0345(11) 0.0563(15) 0.0222(11) 0.0089(10) 0.0008(9) 0.0054(10)
F7 0.0296(11) 0.0562(15) 0.0331(12) 0.0051(11) -0.0175(9) -0.0072(10)
F8 0.0509(13) 0.0378(13) 0.0274(11) 0.0006(10) -0.0121(10) 0.0160(11)
F9 0.0242(11) 0.0310(12) 0.0818(18) 0.0006(12) 0.0040(11) -0.0063(9)
F10 0.0545(15) 0.0247(13) 0.097(2) -0.0141(13) 0.0273(15) -0.0006(11)
F11 0.0714(17) 0.0528(15) 0.0227(11) -0.0033(11) -0.0074(11) 0.0205(13)
F12 0.0296(12) 0.0568(16) 0.0612(16) -0.0183(13) 0.0026(11) 0.0059(11)
N1 0.0306(16) 0.0212(15) 0.0215(15) 0.0034(12) -0.0089(12) -0.0058(13)
N2 0.0223(14) 0.0181(15) 0.0166(14) 0.0012(11) -0.0087(11) -0.0008(11)
N3 0.0200(13) 0.0210(15) 0.0165(13) -0.0030(11) -0.0033(10) -0.0024(11)
C1 0.0311(19) 0.026(2) 0.0260(19) 0.0022(15) -0.0019(15) 0.0013(15)
C2 0.0217(16) 0.0241(18) 0.0224(17) 0.0005(14) -0.0055(13) 0.0001(14)
C3 0.0220(16) 0.0264(19) 0.0199(17) 0.0056(14) -0.0030(13) -0.0039(14)
C4 0.0242(17) 0.0186(17) 0.0203(17) 0.0028(13) -0.0092(13) -0.0030(13)
C5 0.0212(16) 0.0165(16) 0.0164(15) -0.0037(13) 0.0017(12) -0.0010(13)
C6 0.0209(16) 0.0180(17) 0.0198(16) -0.0013(13) -0.0024(13) 0.0015(13)
C7 0.0179(15) 0.0175(16) 0.0188(16) -0.0034(13) 0.0008(12) 0.0015(13)
C8 0.0165(15) 0.0229(17) 0.0195(16) -0.0032(13) -0.0012(12) 0.0015(13)
C9 0.0193(16) 0.0206(17) 0.0205(16) -0.0052(13) 0.0020(12) -0.0010(13)
C10 0.0258(18) 0.0273(19) 0.0294(19) -0.0017(16) -0.0032(15) -0.0057(15)
C11 0.042(2) 0.029(2) 0.028(2) 0.0011(16) 0.0009(17) -0.0044(17)
C12 0.0288(18) 0.0239(18) 0.0220(17) 0.0034(14) -0.0028(14) -0.0040(14)
C13 0.0292(18) 0.0243(18) 0.0180(17) 0.0000(14) -0.0042(13) -0.0007(14)
C14 0.0205(16) 0.0209(17) 0.0200(16) 0.0011(13) -0.0002(13) 0.0015(13)
C15 0.0156(15) 0.0290(19) 0.0175(16) -0.0033(14) -0.0010(12) 0.0032(13)
C16 0.0231(17) 0.031(2) 0.0207(17) -0.0004(15) -0.0025(13) 0.0006(15)
C17 0.0209(16) 0.0286(19) 0.0179(16) -0.0080(14) -0.0010(13) -0.0012(14)
C18 0.0251(18) 0.0234(18) 0.0247(18) 0.0057(14) -0.0048(14) -0.0016(14)

loop_
_atom_type_symbol
_atom_type_description
_atom_type_scat_dispersion_real
_atom_type_scat_dispersion_imag
_atom_type_scat_source
C C 0.0033 0.0016 'International Tables Vol C Tables 4.2.6.8 and 6.1.1.4'
H H 0.0000 0.0000 'International Tables Vol C Tables 4.2.6.8 and 6.1.1.4'
N N 0.0061 0.0033 'International Tables Vol C Tables 4.2.6.8 and 6.1.1.4'
F F 0.0171 0.0103 'International Tables Vol C Tables 4.2.6.8 and 6.1.1.4'
S S 0.1246 0.1234 'International Tables Vol C Tables 4.2.6.8 and 6.1.1.4'

loop_
_geom_angle_atom_site_label_1
_geom_angle_atom_site_label_2
_geom_angle_atom_site_label_3
_geom_angle
C4 N1 H1 118(3)
C5 N1 C4 123.3(3)
C5 N1 H1 116(3)
N3 N2 H2 120(2)
C5 N2 H2 120(3)
C5 N2 N3 120.0(3)
C6 N3 N2 116.4(3)
F1 C1 F11 106.5(3)
F1 C1 F12 106.9(3)
F1 C1 C2 113.1(3)
F11 C1 C2 111.6(3)
F12 C1 F11 106.2(3)
F12 C1 C2 112.1(3)
C3 C2 C1 118.3(3)
C3 C2 C18 120.4(3)
C18 C2 C1 121.3(3)
C2 C3 H3 120.0
C2 C3 C4 120.1(3)
C4 C3 H3 120.0
C3 C4 N1 119.9(3)
C13 C4 N1 119.8(3)
C13 C4 C3 120.3(3)
N1 C5 S1 124.0(2)
N1 C5 N2 115.7(3)
N2 C5 S1 120.3(2)
N3 C6 H6 119.9
N3 C6 C7 120.2(3)
C7 C6 H6 119.9
C8 C7 C6 119.6(3)
C8 C7 C14 119.0(3)
C14 C7 C6 121.3(3)
C7 C8 H8 119.7
C9 C8 C7 120.6(3)
C9 C8 H8 119.7
C8 C9 C10 120.5(3)
C17 C9 C8 120.5(3)
C17 C9 C10 118.9(3)
F2 C10 C9 112.8(3)
F9 C10 F2 107.2(3)
F9 C10 F10 106.4(3)
F9 C10 C9 113.3(3)
F10 C10 F2 104.8(3)
F10 C10 C9 111.8(3)
F3 C11 C12 111.7(3)
F4 C11 F3 106.9(3)
F4 C11 F5 107.4(3)
F4 C11 C12 113.4(3)
F5 C11 F3 104.4(3)
F5 C11 C12 112.5(3)
C13 C12 C11 118.3(3)
C18 C12 C11 120.6(3)
C18 C12 C13 121.1(3)
C4 C13 C12 119.5(3)
C4 C13 H13 120.2
C12 C13 H13 120.2
C7 C14 H14 120.2
C15 C14 C7 119.6(3)
C15 C14 H14 120.2
C14 C15 C16 117.4(3)
C17 C15 C14 121.3(3)
C17 C15 C16 121.3(3)
F6 C16 C15 112.5(3)
F7 C16 F6 106.6(3)
F7 C16 F8 107.0(3)
F7 C16 C15 112.7(3)
F8 C16 F6 106.3(3)
F8 C16 C15 111.3(3)
C9 C17 H17 120.5
C15 C17 C9 119.0(3)
C15 C17 H17 120.5
C2 C18 H18 120.7
C12 C18 C2 118.7(3)
C12 C18 H18 120.7

loop_
_geom_bond_atom_site_label_1
_geom_bond_atom_site_label_2
_geom_bond_distance
S1 C5 1.673(3)
F1 C1 1.323(4)
F2 C10 1.331(4)
F3 C11 1.333(4)
F4 C11 1.311(4)
F5 C11 1.331(4)
F6 C16 1.338(4)
F7 C16 1.332(4)
F8 C16 1.338(4)
F9 C10 1.315(4)
F10 C10 1.326(4)
F11 C1 1.332(4)
F12 C1 1.327(4)
N1 C4 1.426(4)
N1 C5 1.341(4)
N1 H1 0.87(4)
N2 H2 0.83(4)
N2 N3 1.375(4)
N2 C5 1.349(4)
N3 C6 1.275(4)
C1 C2 1.496(5)
C2 C3 1.379(5)
C2 C18 1.396(5)
C3 H3 0.9500
C3 C4 1.382(5)
C4 C13 1.376(5)
C6 H6 0.9500
C6 C7 1.460(4)
C7 C8 1.389(4)
C7 C14 1.398(4)
C8 H8 0.9500
C8 C9 1.385(4)
C9 C10 1.494(5)
C9 C17 1.384(5)
C11 C12 1.497(5)
C12 C13 1.388(5)
C12 C18 1.380(5)
C13 H13 0.9500
C14 H14 0.9500
C14 C15 1.388(4)
C15 C16 1.500(5)
C15 C17 1.383(5)
C17 H17 0.9500
C18 H18 0.9500

loop_
_geom_torsion_atom_site_label_1
_geom_torsion_atom_site_label_2
_geom_torsion_atom_site_label_3
_geom_torsion_atom_site_label_4
_geom_torsion
F1 C1 C2 C3 168.7(3)
F1 C1 C2 C18 -11.7(5)
F3 C11 C12 C13 -48.7(5)
F3 C11 C12 C18 131.8(3)
F4 C11 C12 C13 -169.6(4)
F4 C11 C12 C18 10.9(5)
F5 C11 C12 C13 68.4(4)
F5 C11 C12 C18 -111.1(4)
F11 C1 C2 C3 48.7(4)
F11 C1 C2 C18 -131.7(3)
F12 C1 C2 C3 -70.3(4)
F12 C1 C2 C18 109.3(4)
N1 C4 C13 C12 -179.8(3)
N2 N3 C6 C7 -179.1(3)
N3 N2 C5 S1 177.9(2)
N3 N2 C5 N1 -3.0(4)
N3 C6 C7 C8 179.5(3)
N3 C6 C7 C14 0.8(5)
C1 C2 C3 C4 -178.4(3)
C1 C2 C18 C12 179.4(3)
C2 C3 C4 N1 178.9(3)
C2 C3 C4 C13 -2.0(5)
C3 C2 C18 C12 -1.1(5)
C3 C4 C13 C12 1.0(5)
C4 N1 C5 S1 -11.8(5)
C4 N1 C5 N2 169.2(3)
C5 N1 C4 C3 -63.1(4)
C5 N1 C4 C13 117.7(4)
C5 N2 N3 C6 -179.2(3)
C6 C7 C8 C9 -178.5(3)
C6 C7 C14 C15 178.9(3)
C7 C8 C9 C10 178.5(3)
C7 C8 C9 C17 -0.2(5)
C7 C14 C15 C16 179.3(3)
C7 C14 C15 C17 -0.6(5)
C8 C7 C14 C15 0.2(4)
C8 C9 C10 F2 14.3(5)
C8 C9 C10 F9 136.2(3)
C8 C9 C10 F10 -103.5(4)
C8 C9 C17 C15 -0.3(5)
C10 C9 C17 C15 -179.0(3)
C11 C12 C13 C4 -179.6(3)
C11 C12 C18 C2 179.6(3)
C13 C12 C18 C2 0.1(5)
C14 C7 C8 C9 0.2(4)
C14 C15 C16 F6 71.6(4)
C14 C15 C16 F7 -167.8(3)
C14 C15 C16 F8 -47.6(4)
C14 C15 C17 C9 0.7(5)
C16 C15 C17 C9 -179.2(3)
C17 C9 C10 F2 -167.0(3)
C17 C9 C10 F9 -45.1(4)
C17 C9 C10 F10 75.2(4)
C17 C15 C16 F6 -108.4(3)
C17 C15 C16 F7 12.1(4)
C17 C15 C16 F8 132.3(3)
C18 C2 C3 C4 2.0(5)
C18 C12 C13 C4 -0.1(5)
